data_4034072
loop_
_publ_author_name
'Benzai, Amal'
'Shi, Xinzhe'
'Derridj, Fazia'
'Roisnel, Thierry'
'Doucet, Henri'
'Soul\'e, Jean-Fran\,cois'

_publ_section_title
;
 Late-Stage Diversification of Imidazole-Based Pharmaceuticals through
 Pd-Catalyzed Regioselective C-H Bond Arylations.
;
_journal_issue 20
_journal_name_full 'The Journal of organic chemistry'
_journal_page_first 13135
_journal_page_last 13143
_journal_paper_doi 10.1021/acs.joc.9b01469
_journal_volume 84
_journal_year 2019
_chemical_absolute_configuration unk
_chemical_compound_source 'synthesis as described'
_chemical_formula_moiety 'C31 H23 N3'
_chemical_formula_sum 'C31 H23 N3'
_chemical_formula_weight 437.52
_space_group_crystal_system orthorhombic
_space_group_IT_number 19
_space_group_name_Hall 'P 2ac 2ab'
_space_group_name_H-M_alt 'P 21 21 21'
_atom_sites_solution_hydrogens geom
_atom_sites_solution_primary dual
_atom_sites_solution_secondary difmap
_cell_angle_alpha 90
_cell_angle_beta 90
_cell_angle_gamma 90
_cell_formula_units_Z 4
_cell_length_a 6.4889(4)
_cell_length_b 7.9019(6)
_cell_length_c 43.923(3)
_cell_measurement_reflns_used 7167
_cell_measurement_temperature 150
_cell_measurement_theta_max 27.4166
_cell_measurement_theta_min 2.3151
_cell_measurement_wavelength 0.71073
_cell_volume 2252.1(3)
_computing_cell_refinement 'APEX3 (Bruker, 2015)'
_computing_data_collection 'SAINT (Bruker, 2014)'
_computing_data_reduction 'SAINT (Bruker, 2014)'
_computing_molecular_graphics 'SXGRAPH (L. Farrugia, 1999), Mercury (CSD, 2016)'
_computing_publication_material 'CRYSCALC (T. Roisnel, local program, 2019)'
_computing_structure_refinement 'SHELXL-2018_3 (Sheldrick, 2018)'
_computing_structure_solution 'SHELXT (G. Sheldrick, 2015)'
_diffrn_ambient_temperature 150
_diffrn_detector '(CMOS) PHOTON 100'
_diffrn_detector_area_resol_mean 10.4167
_diffrn_measured_fraction_theta_full 0.989
_diffrn_measured_fraction_theta_max 0.974
_diffrn_measurement_device_type 'D8 VENTURE Bruker AXS'
_diffrn_measurement_method 'rotation images'
_diffrn_radiation_monochromator 'multilayer monochromator'
_diffrn_radiation_probe x-ray
_diffrn_radiation_source 'Incoatec microfocus sealed tube'
_diffrn_radiation_type MoK\a
_diffrn_radiation_wavelength 0.71073
_diffrn_reflns_av_R_equivalents 0.0519
_diffrn_reflns_av_unetI/netI 0.0870
_diffrn_reflns_limit_h_max 6
_diffrn_reflns_limit_h_min -8
_diffrn_reflns_limit_k_max 6
_diffrn_reflns_limit_k_min -10
_diffrn_reflns_limit_l_max 33
_diffrn_reflns_limit_l_min -57
_diffrn_reflns_number 7878
_diffrn_reflns_theta_full 25.242
_diffrn_reflns_theta_max 27.465
_diffrn_reflns_theta_min 2.619
_diffrn_source_current 1.0
_diffrn_source_voltage 50.0
_exptl_absorpt_coefficient_mu 0.076
_exptl_absorpt_correction_T_max 0.997
_exptl_absorpt_correction_T_min 0.704
_exptl_absorpt_correction_type multi-scan
_exptl_absorpt_process_details
;
  [Sheldrick, G.M. (2014). SADABS Bruker AXS Inc., Madison, Wisconsin, USA]
;
_exptl_crystal_colour colourless
_exptl_crystal_density_diffrn 1.290
_exptl_crystal_description plate
_exptl_crystal_F_000 920
_exptl_crystal_size_max 0.500
_exptl_crystal_size_mid 0.400
_exptl_crystal_size_min 0.045
_refine_diff_density_max 0.369
_refine_diff_density_min -0.360
_refine_diff_density_rms 0.086
_refine_ls_extinction_method none
_refine_ls_goodness_of_fit_ref 1.058
_refine_ls_hydrogen_treatment constr
_refine_ls_matrix_type full
_refine_ls_number_parameters 307
_refine_ls_number_reflns 4641
_refine_ls_number_restraints 0
_refine_ls_restrained_S_all 1.058
_refine_ls_R_factor_all 0.0878
_refine_ls_R_factor_gt 0.0752
_refine_ls_shift/su_max 0.022
_refine_ls_shift/su_mean 0.004
_refine_ls_structure_factor_coef Fsqd
_refine_ls_weighting_details 'w=1/[\s^2^(Fo^2^)+(0.0426P)^2^+7.4581P] where P=(Fo^2^+2Fc^2^)/3'
_refine_ls_weighting_scheme calc
_refine_ls_wR_factor_gt 0.2019
_refine_ls_wR_factor_ref 0.2100
_reflns_Friedel_coverage 0.577
_reflns_Friedel_fraction_full 0.846
_reflns_Friedel_fraction_max 0.791
_reflns_number_gt 4001
_reflns_number_total 4641
_reflns_threshold_expression >2sigma(I)
_cod_data_source_file jo9b01469_si_001.cif
_cod_data_source_block amel15
_cod_database_code 4034072

loop_
_space_group_symop_operation_xyz
'x, y, z'
'-x+1/2, -y, z+1/2'
'-x, y+1/2, -z+1/2'
'x+1/2, -y+1/2, -z'

loop_
_atom_site_label
_atom_site_type_symbol
_atom_site_fract_x
_atom_site_fract_y
_atom_site_fract_z
_atom_site_U_iso_or_equiv
_atom_site_adp_type
_atom_site_occupancy
_atom_site_site_symmetry_order
_atom_site_calc_flag
_atom_site_refinement_flags_posn
_atom_site_refinement_flags_adp
C1 C 0.2949(8) 0.8473(6) 0.61968(11) 0.0144(10) Uani 1 1 d . .
H1 H 0.179506 0.911564 0.629375 0.017 Uiso 1 1 calc R U
C2 C 0.2620(8) 0.6620(6) 0.62711(10) 0.0148(10) Uani 1 1 d . .
C3 C 0.4194(9) 0.5445(7) 0.62592(11) 0.0175(11) Uani 1 1 d . .
H3 H 0.554354 0.579533 0.620374 0.021 Uiso 1 1 calc R U
C4 C 0.3827(10) 0.3767(7) 0.63271(12) 0.0224(12) Uani 1 1 d . .
H4 H 0.492076 0.296985 0.631876 0.027 Uiso 1 1 calc R U
C5 C 0.1870(10) 0.3248(7) 0.64071(11) 0.0226(12) Uani 1 1 d . .
H5 H 0.161631 0.209302 0.645429 0.027 Uiso 1 1 calc R U
C6 C 0.0277(9) 0.4411(7) 0.64184(11) 0.0209(12) Uani 1 1 d . .
H6 H -0.107312 0.405029 0.647107 0.025 Uiso 1 1 calc R U
C7 C 0.0646(8) 0.6094(7) 0.63534(11) 0.0164(11) Uani 1 1 d . .
H7 H -0.044484 0.689311 0.636487 0.020 Uiso 1 1 calc R U
C8 C 0.2881(8) 0.8862(7) 0.58544(11) 0.0157(10) Uani 1 1 d . .
C9 C 0.3994(9) 0.7914(7) 0.56424(12) 0.0214(12) Uani 1 1 d . .
H9 H 0.479527 0.697669 0.570837 0.026 Uiso 1 1 calc R U
C10 C 0.3933(9) 0.8337(8) 0.53342(11) 0.0231(12) Uani 1 1 d . .
H10 H 0.470989 0.768662 0.519300 0.028 Uiso 1 1 calc R U
C11 C 0.2763(9) 0.9686(7) 0.52296(11) 0.0176(11) Uani 1 1 d . .
C12 C 0.1594(8) 1.0580(7) 0.54426(11) 0.0186(11) Uani 1 1 d . .
H12 H 0.073666 1.148368 0.537691 0.022 Uiso 1 1 calc R U
C13 C 0.1673(8) 1.0160(7) 0.57507(11) 0.0180(11) Uani 1 1 d . .
H13 H 0.087023 1.078906 0.589181 0.022 Uiso 1 1 calc R U
C14 C 0.2753(8) 1.0197(7) 0.49009(11) 0.0174(11) Uani 1 1 d . .
C15 C 0.4432(9) 0.9795(8) 0.47118(12) 0.0237(12) Uani 1 1 d . .
H15 H 0.555858 0.917013 0.479202 0.028 Uiso 1 1 calc R U
C16 C 0.4462(10) 1.0301(8) 0.44091(12) 0.0258(13) Uani 1 1 d . .
H16 H 0.559873 1.000766 0.428347 0.031 Uiso 1 1 calc R U
C17 C 0.2851(10) 1.1228(7) 0.42893(12) 0.0238(13) Uani 1 1 d . .
H17 H 0.288873 1.158653 0.408295 0.029 Uiso 1 1 calc R U
C18 C 0.1183(10) 1.1633(8) 0.44707(12) 0.0280(13) Uani 1 1 d . .
H18 H 0.007083 1.227059 0.438917 0.034 Uiso 1 1 calc R U
C19 C 0.1132(9) 1.1104(8) 0.47748(12) 0.0240(13) Uani 1 1 d . .
H19 H -0.003141 1.136995 0.489699 0.029 Uiso 1 1 calc R U
N20 N 0.4892(7) 0.9100(5) 0.63339(9) 0.0151(9) Uani 1 1 d . .
C21 C 0.6534(8) 0.9831(6) 0.61935(12) 0.0180(11) Uani 1 1 d . .
H21 H 0.662463 0.998607 0.597942 0.022 Uiso 1 1 calc R U
N22 N 0.7986(7) 1.0301(6) 0.63853(10) 0.0213(10) Uani 1 1 d . .
C23 C 0.7228(8) 0.9837(7) 0.66692(12) 0.0207(11) Uani 1 1 d . .
H23 H 0.793224 1.002325 0.685584 0.025 Uiso 1 1 calc R U
C24 C 0.5366(8) 0.9090(7) 0.66460(11) 0.0152(10) Uani 1 1 d . .
C25 C 0.3965(8) 0.8316(7) 0.68770(10) 0.0160(10) Uani 1 1 d . .
C26 C 0.2248(8) 0.9161(7) 0.69714(12) 0.0203(11) Uani 1 1 d . .
H26 H 0.202348 1.027134 0.689557 0.024 Uiso 1 1 calc R U
N27 N 0.0822(8) 0.8500(7) 0.71699(10) 0.0274(12) Uani 1 1 d . .
C28 C 0.1139(9) 0.6959(9) 0.72650(12) 0.0254(13) Uani 1 1 d . .
H28 H 0.012377 0.646958 0.739352 0.030 Uiso 1 1 calc R U
C29 C 0.2863(9) 0.5966(8) 0.71924(11) 0.0211(12) Uani 1 1 d . .
C30 C 0.3144(10) 0.4304(8) 0.73078(13) 0.0293(14) Uani 1 1 d . .
H30 H 0.210948 0.380542 0.743181 0.035 Uiso 1 1 calc R U
C31 C 0.4886(11) 0.3425(8) 0.72416(12) 0.0303(14) Uani 1 1 d . .
H31 H 0.505843 0.230640 0.731668 0.036 Uiso 1 1 calc R U
C32 C 0.6435(10) 0.4169(8) 0.70618(13) 0.0269(13) Uani 1 1 d . .
H32 H 0.766795 0.355846 0.702248 0.032 Uiso 1 1 calc R U
C33 C 0.6198(9) 0.5753(8) 0.69430(12) 0.0230(12) Uani 1 1 d . .
H33 H 0.726242 0.622943 0.682189 0.028 Uiso 1 1 calc R U
C34 C 0.4392(8) 0.6684(7) 0.69984(10) 0.0180(11) Uani 1 1 d . .

loop_
_atom_site_aniso_label
_atom_site_aniso_U_11
_atom_site_aniso_U_22
_atom_site_aniso_U_33
_atom_site_aniso_U_23
_atom_site_aniso_U_13
_atom_site_aniso_U_12
C1 0.015(2) 0.016(2) 0.013(2) -0.0010(18) 0.0009(18) 0.003(2)
C2 0.023(3) 0.015(2) 0.007(2) -0.0014(17) -0.0018(18) -0.004(2)
C3 0.018(3) 0.020(3) 0.015(2) -0.0001(19) 0.0016(19) 0.000(2)
C4 0.029(3) 0.015(3) 0.023(3) -0.001(2) -0.001(2) 0.007(3)
C5 0.039(3) 0.015(3) 0.014(2) -0.0007(19) 0.000(2) -0.006(3)
C6 0.022(3) 0.023(3) 0.017(2) -0.001(2) 0.002(2) -0.007(3)
C7 0.014(2) 0.020(3) 0.016(2) -0.002(2) -0.0037(19) 0.002(2)
C8 0.015(2) 0.016(2) 0.017(2) 0.0019(19) 0.0017(19) -0.002(2)
C9 0.028(3) 0.018(3) 0.018(3) 0.004(2) -0.001(2) 0.008(3)
C10 0.030(3) 0.023(3) 0.016(2) -0.001(2) 0.004(2) 0.005(3)
C11 0.023(3) 0.014(2) 0.016(2) -0.0004(19) 0.0007(19) -0.004(2)
C12 0.019(3) 0.017(3) 0.019(2) 0.005(2) 0.000(2) 0.009(2)
C13 0.016(3) 0.020(3) 0.018(2) -0.003(2) 0.0028(19) -0.002(2)
C14 0.022(3) 0.014(2) 0.016(2) -0.0002(19) 0.0004(19) -0.002(2)
C15 0.027(3) 0.026(3) 0.019(2) 0.001(2) 0.001(2) 0.006(3)
C16 0.032(3) 0.028(3) 0.017(2) -0.001(2) 0.004(2) 0.000(3)
C17 0.033(3) 0.024(3) 0.015(2) -0.002(2) -0.001(2) -0.004(3)
C18 0.031(3) 0.032(3) 0.021(3) 0.005(2) -0.004(2) 0.007(3)
C19 0.026(3) 0.028(3) 0.018(2) 0.003(2) 0.001(2) 0.005(3)
N20 0.016(2) 0.012(2) 0.0174(19) 0.0002(17) 0.0040(16) -0.001(2)
C21 0.018(3) 0.013(2) 0.023(2) 0.002(2) 0.006(2) -0.001(2)
N22 0.017(2) 0.018(2) 0.029(2) 0.0006(19) 0.0043(19) -0.003(2)
C23 0.018(3) 0.022(3) 0.022(3) 0.001(2) 0.000(2) -0.002(3)
C24 0.017(3) 0.014(2) 0.015(2) -0.0006(19) -0.0004(19) 0.002(2)
C25 0.015(2) 0.020(3) 0.013(2) -0.003(2) -0.0003(18) -0.008(2)
C26 0.020(3) 0.021(3) 0.020(2) 0.000(2) 0.000(2) 0.003(3)
N27 0.020(3) 0.041(3) 0.022(2) 0.003(2) 0.0054(19) 0.000(3)
C28 0.020(3) 0.041(4) 0.015(2) 0.005(2) 0.005(2) -0.005(3)
C29 0.020(3) 0.031(3) 0.013(2) 0.002(2) -0.0015(19) -0.008(3)
C30 0.030(3) 0.036(4) 0.021(3) 0.008(2) 0.001(2) -0.012(3)
C31 0.043(4) 0.026(3) 0.023(3) 0.010(2) -0.004(3) -0.003(3)
C32 0.028(3) 0.026(3) 0.026(3) 0.004(2) 0.000(2) 0.008(3)
C33 0.023(3) 0.027(3) 0.019(2) 0.002(2) 0.003(2) -0.001(3)
C34 0.018(3) 0.025(3) 0.010(2) -0.005(2) 0.0001(18) -0.008(3)

loop_
_atom_type_symbol
_atom_type_description
_atom_type_scat_dispersion_real
_atom_type_scat_dispersion_imag
_atom_type_scat_source
C C 0.0033 0.0016 'International Tables Vol C Tables 4.2.6.8 and 6.1.1.4'
H H 0.0000 0.0000 'International Tables Vol C Tables 4.2.6.8 and 6.1.1.4'
N N 0.0061 0.0033 'International Tables Vol C Tables 4.2.6.8 and 6.1.1.4'

loop_
_geom_angle_atom_site_label_1
_geom_angle_atom_site_label_2
_geom_angle_atom_site_label_3
_geom_angle
N20 C1 C2 110.8(4)
N20 C1 C8 110.8(4)
C2 C1 C8 113.6(4)
N20 C1 H1 107.1
C2 C1 H1 107.1
C8 C1 H1 107.1
C3 C2 C7 119.2(5)
C3 C2 C1 122.5(5)
C7 C2 C1 118.3(5)
C4 C3 C2 120.7(5)
C4 C3 H3 119.7
C2 C3 H3 119.7
C3 C4 C5 120.0(5)
C3 C4 H4 120.0
C5 C4 H4 120.0
C4 C5 C6 119.9(5)
C4 C5 H5 120.0
C6 C5 H5 120.0
C7 C6 C5 120.2(5)
C7 C6 H6 119.9
C5 C6 H6 119.9
C6 C7 C2 120.0(5)
C6 C7 H7 120.0
C2 C7 H7 120.0
C13 C8 C9 118.4(5)
C13 C8 C1 119.5(4)
C9 C8 C1 122.1(5)
C10 C9 C8 120.3(5)
C10 C9 H9 119.9
C8 C9 H9 119.9
C11 C10 C9 121.4(5)
C11 C10 H10 119.3
C9 C10 H10 119.3
C10 C11 C12 117.6(5)
C10 C11 C14 121.9(5)
C12 C11 C14 120.5(5)
C13 C12 C11 120.7(5)
C13 C12 H12 119.7
C11 C12 H12 119.7
C8 C13 C12 121.5(5)
C8 C13 H13 119.3
C12 C13 H13 119.3
C19 C14 C15 117.9(5)
C19 C14 C11 121.8(5)
C15 C14 C11 120.3(5)
C16 C15 C14 120.7(5)
C16 C15 H15 119.6
C14 C15 H15 119.6
C17 C16 C15 120.5(5)
C17 C16 H16 119.8
C15 C16 H16 119.8
C16 C17 C18 119.8(5)
C16 C17 H17 120.1
C18 C17 H17 120.1
C17 C18 C19 120.0(6)
C17 C18 H18 120.0
C19 C18 H18 120.0
C14 C19 C18 121.1(5)
C14 C19 H19 119.4
C18 C19 H19 119.4
C21 N20 C24 105.9(4)
C21 N20 C1 128.6(4)
C24 N20 C1 125.5(4)
N22 C21 N20 113.0(5)
N22 C21 H21 123.5
N20 C21 H21 123.5
C21 N22 C23 104.3(4)
C24 C23 N22 111.4(5)
C24 C23 H23 124.3
N22 C23 H23 124.3
C23 C24 N20 105.5(4)
C23 C24 C25 132.3(5)
N20 C24 C25 122.2(4)
C26 C25 C34 119.3(5)
C26 C25 C24 120.3(5)
C34 C25 C24 120.5(5)
C25 C26 N27 123.8(5)
C25 C26 H26 118.1
N27 C26 H26 118.1
C28 N27 C26 116.9(5)
N27 C28 C29 125.1(5)
N27 C28 H28 117.4
C29 C28 H28 117.4
C28 C29 C30 122.6(5)
C28 C29 C34 117.9(5)
C30 C29 C34 119.5(6)
C31 C30 C29 120.2(6)
C31 C30 H30 119.9
C29 C30 H30 119.9
C30 C31 C32 120.1(6)
C30 C31 H31 120.0
C32 C31 H31 120.0
C33 C32 C31 121.1(6)
C33 C32 H32 119.4
C31 C32 H32 119.4
C32 C33 C34 120.6(6)
C32 C33 H33 119.7
C34 C33 H33 119.7
C33 C34 C25 124.9(5)
C33 C34 C29 118.4(5)
C25 C34 C29 116.7(5)

loop_
_geom_bond_atom_site_label_1
_geom_bond_atom_site_label_2
_geom_bond_distance
C1 N20 1.482(7)
C1 C2 1.515(7)
C1 C8 1.536(6)
C1 H1 1.0000
C2 C3 1.382(8)
C2 C7 1.394(7)
C3 C4 1.379(8)
C3 H3 0.9500
C4 C5 1.380(9)
C4 H4 0.9500
C5 C6 1.384(8)
C5 H5 0.9500
C6 C7 1.381(8)
C6 H6 0.9500
C7 H7 0.9500
C8 C13 1.369(8)
C8 C9 1.396(7)
C9 C10 1.395(7)
C9 H9 0.9500
C10 C11 1.388(8)
C10 H10 0.9500
C11 C12 1.396(7)
C11 C14 1.499(7)
C12 C13 1.394(7)
C12 H12 0.9500
C13 H13 0.9500
C14 C19 1.388(8)
C14 C15 1.406(7)
C15 C16 1.388(7)
C15 H15 0.9500
C16 C17 1.381(9)
C16 H16 0.9500
C17 C18 1.381(9)
C17 H17 0.9500
C18 C19 1.400(7)
C18 H18 0.9500
C19 H19 0.9500
N20 C21 1.360(7)
N20 C24 1.405(6)
C21 N22 1.317(7)
C21 H21 0.9500
N22 C23 1.389(7)
C23 C24 1.349(8)
C23 H23 0.9500
C24 C25 1.493(7)
C25 C26 1.363(8)
C25 C34 1.423(8)
C26 N27 1.374(7)
C26 H26 0.9500
N27 C28 1.304(8)
C28 C29 1.403(9)
C28 H28 0.9500
C29 C30 1.419(9)
C29 C34 1.425(7)
C30 C31 1.359(10)
C30 H30 0.9500
C31 C32 1.407(9)
C31 H31 0.9500
C32 C33 1.364(8)
C32 H32 0.9500
C33 C34 1.405(8)
C33 H33 0.9500

loop_
_geom_torsion_atom_site_label_1
_geom_torsion_atom_site_label_2
_geom_torsion_atom_site_label_3
_geom_torsion_atom_site_label_4
_geom_torsion
N20 C1 C2 C3 -42.7(6)
C8 C1 C2 C3 82.8(6)
N20 C1 C2 C7 137.5(4)
C8 C1 C2 C7 -97.0(5)
C7 C2 C3 C4 0.2(7)
C1 C2 C3 C4 -179.7(5)
C2 C3 C4 C5 0.2(8)
C3 C4 C5 C6 0.1(8)
C4 C5 C6 C7 -0.8(8)
C5 C6 C7 C2 1.1(7)
C3 C2 C7 C6 -0.8(7)
C1 C2 C7 C6 179.0(4)
N20 C1 C8 C13 -104.0(6)
C2 C1 C8 C13 130.5(5)
N20 C1 C8 C9 77.0(6)
C2 C1 C8 C9 -48.5(7)
C13 C8 C9 C10 2.7(8)
C1 C8 C9 C10 -178.3(5)
C8 C9 C10 C11 -0.6(9)
C9 C10 C11 C12 -1.9(9)
C9 C10 C11 C14 177.4(5)
C10 C11 C12 C13 2.4(8)
C14 C11 C12 C13 -177.0(5)
C9 C8 C13 C12 -2.2(8)
C1 C8 C13 C12 178.7(5)
C11 C12 C13 C8 -0.3(8)
C10 C11 C14 C19 157.2(6)
C12 C11 C14 C19 -23.5(8)
C10 C11 C14 C15 -24.2(8)
C12 C11 C14 C15 155.1(5)
C19 C14 C15 C16 0.3(9)
C11 C14 C15 C16 -178.3(5)
C14 C15 C16 C17 0.8(9)
C15 C16 C17 C18 -1.0(9)
C16 C17 C18 C19 0.0(9)
C15 C14 C19 C18 -1.3(9)
C11 C14 C19 C18 177.3(6)
C17 C18 C19 C14 1.1(10)
C2 C1 N20 C21 122.9(5)
C8 C1 N20 C21 -4.2(7)
C2 C1 N20 C24 -59.0(6)
C8 C1 N20 C24 173.9(4)
C24 N20 C21 N22 -0.8(6)
C1 N20 C21 N22 177.6(5)
N20 C21 N22 C23 0.1(6)
C21 N22 C23 C24 0.6(6)
N22 C23 C24 N20 -1.0(6)
N22 C23 C24 C25 177.2(5)
C21 N20 C24 C23 1.0(6)
C1 N20 C24 C23 -177.4(5)
C21 N20 C24 C25 -177.4(5)
C1 N20 C24 C25 4.2(8)
C23 C24 C25 C26 104.1(7)
N20 C24 C25 C26 -77.9(7)
C23 C24 C25 C34 -76.6(8)
N20 C24 C25 C34 101.4(6)
C34 C25 C26 N27 -3.0(8)
C24 C25 C26 N27 176.2(5)
C25 C26 N27 C28 -1.6(8)
C26 N27 C28 C29 3.3(9)
N27 C28 C29 C30 178.7(6)
N27 C28 C29 C34 -0.3(9)
C28 C29 C30 C31 -177.0(6)
C34 C29 C30 C31 2.0(8)
C29 C30 C31 C32 1.0(9)
C30 C31 C32 C33 -2.1(9)
C31 C32 C33 C34 0.2(9)
C32 C33 C34 C25 -177.8(5)
C32 C33 C34 C29 2.8(8)
C26 C25 C34 C33 -173.6(5)
C24 C25 C34 C33 7.1(8)
C26 C25 C34 C29 5.8(7)
C24 C25 C34 C29 -173.5(4)
C28 C29 C34 C33 175.2(5)
C30 C29 C34 C33 -3.9(7)
C28 C29 C34 C25 -4.3(7)
C30 C29 C34 C25 176.6(5)
